data_4033544
loop_
_publ_author_name
'Derosa, Joseph'
'O'Duill, Miriam L'
'Holcomb, Matthew'
'Boulous, Mark N.'
'Patman, Ryan L.'
'Wang, Fen'
'Tran-Dub\'e, Michelle'
'McAlpine, Indrawan'
'Engle, Keary M.'

_publ_section_title
;
 Copper-Catalyzed Chan-Lam Cyclopropylation of Phenols and
 Azaheterocycles.
;
_journal_issue 7
_journal_name_full 'The Journal of organic chemistry'
_journal_page_first 3417
_journal_page_last 3425
_journal_paper_doi 10.1021/acs.joc.7b03100
_journal_volume 83
_journal_year 2018
_chemical_formula_moiety 'C10 H10 N2 O'
_chemical_formula_sum 'C10 H10 N2 O'
_chemical_formula_weight 174.20
_space_group_crystal_system monoclinic
_space_group_IT_number 14
_space_group_name_Hall '-P 2yn'
_space_group_name_H-M_alt 'P 1 21/n 1'
_symmetry_space_group_name_Hall '-P 2yn'
_symmetry_space_group_name_H-M 'P 1 21/n 1'
_atom_sites_solution_hydrogens mixed
_audit_creation_date 2017-11-07
_audit_creation_method
;
Olex2 1.2
(compiled 2017.08.10 svn.r3458 for OlexSys, GUI svn.r5381)
;
_cell_angle_alpha 90
_cell_angle_beta 93.482(2)
_cell_angle_gamma 90
_cell_formula_units_Z 4
_cell_length_a 8.3909(2)
_cell_length_b 8.3286(2)
_cell_length_c 12.4602(3)
_cell_measurement_reflns_used 5579
_cell_measurement_temperature 100(2)
_cell_measurement_theta_max 27.89
_cell_measurement_theta_min 2.85
_cell_volume 869.17(4)
_computing_cell_refinement 'SAINT v8.34A (Bruker, 2013)'
_computing_data_collection 'APEX2 v2013.6-2 (Bruker, 2013)'
_computing_data_reduction 'SAINT v8.34A (Bruker, 2013)'
_computing_molecular_graphics 'Olex2 (Dolomanov et al., 2009)'
_computing_publication_material 'Olex2 (Dolomanov et al., 2009)'
_computing_structure_refinement 'XL (Sheldrick, 2008)'
_diffrn_ambient_temperature 100.0
_diffrn_detector 'Bruker APEX-II CCD'
_diffrn_detector_area_resol_mean 7.9
_diffrn_detector_type 'CCD Area Detector'
_diffrn_measured_fraction_theta_full 0.999
_diffrn_measured_fraction_theta_max 0.999
_diffrn_measurement_device 'Kappa Four-Circle Diffractometer'
_diffrn_measurement_device_type 'Bruker APEX II Ultra'
_diffrn_measurement_method '\w and \f scans'
_diffrn_radiation_monochromator 'Double Bounce Multilayer Mirrors'
_diffrn_radiation_probe x-ray
_diffrn_radiation_type MoK\a
_diffrn_radiation_wavelength 0.71073
_diffrn_reflns_av_R_equivalents 0.0479
_diffrn_reflns_av_unetI/netI 0.0306
_diffrn_reflns_Laue_measured_fraction_full 0.999
_diffrn_reflns_Laue_measured_fraction_max 0.999
_diffrn_reflns_limit_h_max 10
_diffrn_reflns_limit_h_min -10
_diffrn_reflns_limit_k_max 10
_diffrn_reflns_limit_k_min -10
_diffrn_reflns_limit_l_max 15
_diffrn_reflns_limit_l_min -15
_diffrn_reflns_number 10049
_diffrn_reflns_point_group_measured_fraction_full 0.999
_diffrn_reflns_point_group_measured_fraction_max 0.999
_diffrn_reflns_theta_full 25.242
_diffrn_reflns_theta_max 27.085
_diffrn_reflns_theta_min 2.848
_diffrn_source 'Micro Focus Rotating Anode'
_diffrn_source_type 'Bruker TXS'
_diffrn_standards_number 0
_exptl_absorpt_coefficient_mu 0.089
_exptl_absorpt_correction_T_max 0.4917
_exptl_absorpt_correction_T_min 0.4556
_exptl_absorpt_correction_type multi-scan
_exptl_absorpt_process_details
'SADABS-2016/2 (Bruker,2016/2) was used for absorption correction. wR2(int) was 0.0902 before and 0.0586 after correction. The Ratio of minimum to maximum transmission is 0.9266. The \l/2 correction factor is Not present.'
_exptl_crystal_colour colourless
_exptl_crystal_colour_primary colourless
_exptl_crystal_density_diffrn 1.331
_exptl_crystal_description block
_exptl_crystal_F_000 368
_exptl_crystal_size_max 0.25
_exptl_crystal_size_mid 0.24
_exptl_crystal_size_min 0.2
_refine_diff_density_max 0.217
_refine_diff_density_min -0.243
_refine_diff_density_rms 0.042
_refine_ls_extinction_method none
_refine_ls_goodness_of_fit_ref 1.062
_refine_ls_hydrogen_treatment mixed
_refine_ls_matrix_type full
_refine_ls_number_parameters 121
_refine_ls_number_reflns 1913
_refine_ls_number_restraints 0
_refine_ls_restrained_S_all 1.062
_refine_ls_R_factor_all 0.0387
_refine_ls_R_factor_gt 0.0347
_refine_ls_shift/su_max 0.000
_refine_ls_shift/su_mean 0.000
_refine_ls_structure_factor_coef Fsqd
_refine_ls_weighting_details 'w=1/[\s^2^(Fo^2^)+(0.0455P)^2^+0.2939P] where P=(Fo^2^+2Fc^2^)/3'
_refine_ls_weighting_scheme calc
_refine_ls_wR_factor_gt 0.0932
_refine_ls_wR_factor_ref 0.0970
_reflns_Friedel_coverage 0.000
_reflns_number_gt 1713
_reflns_number_total 1913
_reflns_threshold_expression 'I > 2\s(I)'
_cod_data_source_file jo7b03100_si_002.cif
_cod_data_source_block engle61
_cod_depositor_comments
;
The following automatic conversions were performed:

'_diffrn_radiation_probe' value 'X-ray' changed to 'x-ray' according
to
/home/data/users/saulius/crontab/automatic-downloads/rss-feeds/ACS/lib/dictionaries/cif_core.dic
dictionary named 'cif_core.dic' version 2.4.2 from 2011-04-26.

Automatic conversion script
Id: cif_fix_values 4973 2017-02-22 13:04:09Z antanas 

 Adding full bibliography for 4033544.cif.
;
_cod_database_code 4033544
_shelx_shelxl_version_number 2014/7
_shelx_space_group_comment
;
The symmetry employed for this shelxl refinement is uniquely defined
by the following loop, which should always be used as a source of
symmetry information in preference to the above space-group names.
They are only intended as comments.
;
_shelx_estimated_absorpt_t_max 0.982
_shelx_estimated_absorpt_t_min 0.978
_olex2_refinement_description
;
1. Fixed Uiso
 At 1.2 times of:
  All C(H) groups, All C(H,H) groups, All C(H,H,H) groups
2.a Ternary CH refined with riding coordinates:
 C8(H8)
2.b Secondary CH2 refined with riding coordinates:
 C9(H9A,H9B), C10(H10A,H10B)
2.c Aromatic/amide H refined with riding coordinates:
 C3(H3), C4(H4), C5(H5), C6(H6)
;
_olex2_submission_special_instructions 'No special instructions were received'

loop_
_space_group_symop_operation_xyz
'x, y, z'
'-x+1/2, y+1/2, -z+1/2'
'-x, -y, -z'
'x-1/2, -y-1/2, z-1/2'

loop_
_atom_site_label
_atom_site_type_symbol
_atom_site_fract_x
_atom_site_fract_y
_atom_site_fract_z
_atom_site_U_iso_or_equiv
_atom_site_adp_type
_atom_site_occupancy
_atom_site_site_symmetry_order
_atom_site_calc_flag
_atom_site_refinement_flags_posn
O1 O 0.70090(9) 0.52643(9) 0.24105(6) 0.0182(2) Uani 1 1 d .
N1 N 0.74269(10) 0.56213(10) 0.42664(7) 0.0145(2) Uani 1 1 d .
N2 N 0.77592(11) 0.31943(11) 0.35986(7) 0.0160(2) Uani 1 1 d .
C1 C 0.73640(12) 0.47428(12) 0.33234(8) 0.0147(2) Uani 1 1 d .
C2 C 0.81232(12) 0.30935(12) 0.47002(8) 0.0148(2) Uani 1 1 d .
C3 C 0.85815(13) 0.18030(13) 0.53478(9) 0.0183(2) Uani 1 1 d .
H3 H 0.8693 0.0757 0.5058 0.022 Uiso 1 1 calc R
C4 C 0.88738(13) 0.21038(14) 0.64453(9) 0.0209(3) Uani 1 1 d .
H4 H 0.9185 0.1245 0.6914 0.025 Uiso 1 1 calc R
C5 C 0.87168(13) 0.36423(15) 0.68631(9) 0.0216(3) Uani 1 1 d .
H5 H 0.8937 0.3812 0.7611 0.026 Uiso 1 1 calc R
C6 C 0.82437(13) 0.49460(14) 0.62108(9) 0.0182(2) Uani 1 1 d .
H6 H 0.8138 0.5994 0.6499 0.022 Uiso 1 1 calc R
C7 C 0.79362(12) 0.46373(12) 0.51256(8) 0.0146(2) Uani 1 1 d .
C8 C 0.71055(12) 0.73121(12) 0.42936(8) 0.0154(2) Uani 1 1 d .
H8 H 0.8020 0.8042 0.4163 0.018 Uiso 1 1 calc R
C9 C 0.59235(14) 0.79078(13) 0.50664(9) 0.0202(3) Uani 1 1 d .
H9A H 0.5422 0.7105 0.5525 0.024 Uiso 1 1 calc R
H9B H 0.6125 0.8968 0.5408 0.024 Uiso 1 1 calc R
C10 C 0.54785(13) 0.78723(13) 0.38790(9) 0.0197(2) Uani 1 1 d .
H10A H 0.5406 0.8911 0.3492 0.024 Uiso 1 1 calc R
H10B H 0.4703 0.7049 0.3610 0.024 Uiso 1 1 calc R
H2 H 0.7815(16) 0.2354(18) 0.3117(11) 0.024 Uiso 1 1 d R

loop_
_atom_site_aniso_label
_atom_site_aniso_U_11
_atom_site_aniso_U_22
_atom_site_aniso_U_33
_atom_site_aniso_U_23
_atom_site_aniso_U_13
_atom_site_aniso_U_12
O1 0.0264(4) 0.0146(4) 0.0136(4) 0.0006(3) 0.0005(3) -0.0005(3)
N1 0.0180(5) 0.0124(4) 0.0132(4) -0.0005(3) 0.0011(3) 0.0004(3)
N2 0.0216(5) 0.0121(4) 0.0145(4) -0.0008(3) 0.0024(3) 0.0010(3)
C1 0.0156(5) 0.0131(5) 0.0158(5) -0.0010(4) 0.0029(4) -0.0017(4)
C2 0.0119(5) 0.0166(5) 0.0161(5) 0.0009(4) 0.0025(4) -0.0008(4)
C3 0.0151(5) 0.0161(5) 0.0238(6) 0.0036(4) 0.0024(4) 0.0012(4)
C4 0.0161(5) 0.0240(6) 0.0222(6) 0.0088(4) -0.0006(4) 0.0011(4)
C5 0.0195(5) 0.0289(6) 0.0162(5) 0.0032(4) -0.0020(4) -0.0026(4)
C6 0.0182(5) 0.0197(5) 0.0167(5) -0.0016(4) 0.0012(4) -0.0017(4)
C7 0.0119(5) 0.0157(5) 0.0164(5) 0.0018(4) 0.0020(4) -0.0006(4)
C8 0.0168(5) 0.0114(5) 0.0182(5) -0.0010(4) 0.0034(4) -0.0003(4)
C9 0.0231(6) 0.0183(5) 0.0196(5) -0.0022(4) 0.0057(4) 0.0030(4)
C10 0.0197(6) 0.0186(5) 0.0209(5) 0.0008(4) 0.0025(4) 0.0038(4)

loop_
_atom_type_symbol
_atom_type_description
_atom_type_scat_dispersion_real
_atom_type_scat_dispersion_imag
_atom_type_scat_source
C C 0.0033 0.0016 'International Tables Vol C Tables 4.2.6.8 and 6.1.1.4'
H H 0.0000 0.0000 'International Tables Vol C Tables 4.2.6.8 and 6.1.1.4'
N N 0.0061 0.0033 'International Tables Vol C Tables 4.2.6.8 and 6.1.1.4'
O O 0.0106 0.0060 'International Tables Vol C Tables 4.2.6.8 and 6.1.1.4'

loop_
_geom_angle_atom_site_label_1
_geom_angle_atom_site_label_2
_geom_angle_atom_site_label_3
_geom_angle
C1 N1 C7 109.60(9)
C1 N1 C8 122.83(9)
C7 N1 C8 127.45(9)
C1 N2 C2 109.83(8)
C1 N2 H2 124.8(9)
C2 N2 H2 125.3(9)
O1 C1 N1 126.18(10)
O1 C1 N2 127.00(10)
N2 C1 N1 106.82(9)
N2 C2 C7 107.14(9)
C3 C2 N2 131.21(10)
C3 C2 C7 121.65(10)
C2 C3 H3 121.4
C2 C3 C4 117.21(10)
C4 C3 H3 121.4
C3 C4 H4 119.5
C5 C4 C3 121.06(10)
C5 C4 H4 119.5
C4 C5 H5 119.1
C4 C5 C6 121.80(10)
C6 C5 H5 119.1
C5 C6 H6 121.5
C7 C6 C5 116.90(10)
C7 C6 H6 121.5
N1 C7 C2 106.54(9)
C6 C7 N1 132.11(10)
C6 C7 C2 121.36(10)
N1 C8 H8 116.4
N1 C8 C9 118.04(9)
N1 C8 C10 117.67(9)
C9 C8 H8 116.4
C10 C8 H8 116.4
C10 C8 C9 59.92(7)
C8 C9 H9A 117.8
C8 C9 H9B 117.8
H9A C9 H9B 114.9
C10 C9 C8 59.93(7)
C10 C9 H9A 117.8
C10 C9 H9B 117.8
C8 C10 H10A 117.8
C8 C10 H10B 117.8
C9 C10 C8 60.15(7)
C9 C10 H10A 117.8
C9 C10 H10B 117.8
H10A C10 H10B 114.9

loop_
_geom_bond_atom_site_label_1
_geom_bond_atom_site_label_2
_geom_bond_distance
O1 C1 1.2370(12)
N1 C1 1.3824(13)
N1 C7 1.3945(13)
N1 C8 1.4346(13)
N2 C1 1.3700(13)
N2 C2 1.3905(13)
N2 H2 0.925(15)
C2 C3 1.3844(14)
C2 C7 1.4032(14)
C3 H3 0.9500
C3 C4 1.3972(16)
C4 H4 0.9500
C4 C5 1.3924(17)
C5 H5 0.9500
C5 C6 1.3993(16)
C6 H6 0.9500
C6 C7 1.3852(14)
C8 H8 1.0000
C8 C9 1.5076(15)
C8 C10 1.5042(15)
C9 H9A 0.9900
C9 H9B 0.9900
C9 C10 1.5040(15)
C10 H10A 0.9900
C10 H10B 0.9900

loop_
_geom_hbond_atom_site_label_D
_geom_hbond_atom_site_label_H
_geom_hbond_atom_site_label_A
_geom_hbond_distance_DH
_geom_hbond_distance_HA
_geom_hbond_distance_DA
_geom_hbond_angle_DHA
_geom_hbond_site_symmetry_A
N2 H2 O1 0.925(15) 1.869(15) 2.7574(12) 160.2(13) 2_645
